data_4337190
loop_
_publ_author_name
'Esteban, Jordi'
'Font-Bardia, Merc\`e'
'Escuer, Albert'

_publ_section_title
;
 Anionic guests in prismatic cavities generated by enneanuclear nickel
 metallacycles.
;
_journal_issue 2
_journal_name_full 'Inorganic chemistry'
_journal_page_first 1113
_journal_page_last 1121
_journal_paper_doi 10.1021/ic402651k
_journal_volume 53
_journal_year 2014
_chemical_formula_moiety 'C52 H52 N14 Ni5 O14, 5(C2 H3 N), H2 O'
_chemical_formula_sum 'C62 H69 N19 Ni5 O15'
_chemical_formula_weight 1613.91
_chemical_name_systematic
;
 ?
;
_space_group_IT_number 15
_symmetry_cell_setting monoclinic
_symmetry_space_group_name_Hall '-C 2yc'
_symmetry_space_group_name_H-M 'C 1 2/c 1'
_atom_sites_solution_hydrogens geom
_atom_sites_solution_primary direct
_atom_sites_solution_secondary difmap
_audit_creation_method SHELXL-97
_cell_angle_alpha 90.00
_cell_angle_beta 128.4260(10)
_cell_angle_gamma 90.00
_cell_formula_units_Z 4
_cell_length_a 31.1231(12)
_cell_length_b 13.5792(5)
_cell_length_c 22.1012(8)
_cell_measurement_reflns_used 273
_cell_measurement_temperature 100(2)
_cell_measurement_theta_max 24.4574
_cell_measurement_theta_min 1.6885
_cell_volume 7317.5(5)
_computing_cell_refinement 'APEX2 v2012.2-0 (Bruker AXS)'
_computing_data_collection 'APEX2 2012.2 (Bruker AXS Inc.)'
_computing_data_reduction 'SAINT V8.18C (Bruker AXS Inc.)'
_computing_molecular_graphics 'ORTEP (Brueggermann and Smith, 1990)'
_computing_publication_material 'PLATON (Spek, 1990)'
_computing_structure_refinement 'SHELXL-97 (Sheldrick, 2008)'
_computing_structure_solution 'SHELXS-97 (Sheldrick, 2008)'
_diffrn_ambient_temperature 100(2)
_diffrn_detector_area_resol_mean 10.4167
_diffrn_measured_fraction_theta_full 0.999
_diffrn_measured_fraction_theta_max 0.999
_diffrn_measurement_device_type 'Bruker D8 VENTURE'
_diffrn_measurement_method 'omega + phi scans'
_diffrn_radiation_monochromator graphite
_diffrn_radiation_source 'high brilliance microfocus sealed tube '
_diffrn_radiation_type MoK\a
_diffrn_radiation_wavelength 0.71073
_diffrn_reflns_av_R_equivalents 0.0450
_diffrn_reflns_av_sigmaI/netI 0.0282
_diffrn_reflns_limit_h_max 40
_diffrn_reflns_limit_h_min -40
_diffrn_reflns_limit_k_max 17
_diffrn_reflns_limit_k_min -17
_diffrn_reflns_limit_l_max 28
_diffrn_reflns_limit_l_min -28
_diffrn_reflns_number 64314
_diffrn_reflns_theta_full 27.48
_diffrn_reflns_theta_max 27.48
_diffrn_reflns_theta_min 2.35
_exptl_absorpt_coefficient_mu 1.337
_exptl_absorpt_correction_T_max 0.79
_exptl_absorpt_correction_T_min 0.70
_exptl_absorpt_correction_type numerical
_exptl_absorpt_process_details 'SADABS V2008/1 (Bruker AXS)'
_exptl_crystal_colour 'clear red'
_exptl_crystal_density_diffrn 1.465
_exptl_crystal_density_method 'not measured'
_exptl_crystal_description block
_exptl_crystal_F_000 3336
_exptl_crystal_size_max 0.33
_exptl_crystal_size_mid 0.23
_exptl_crystal_size_min 0.19
_refine_diff_density_max 1.320
_refine_diff_density_min -0.517
_refine_diff_density_rms 0.078
_refine_ls_extinction_method none
_refine_ls_goodness_of_fit_ref 1.047
_refine_ls_hydrogen_treatment mixed
_refine_ls_matrix_type full
_refine_ls_number_parameters 488
_refine_ls_number_reflns 8390
_refine_ls_number_restraints 11
_refine_ls_restrained_S_all 1.046
_refine_ls_R_factor_all 0.0525
_refine_ls_R_factor_gt 0.0360
_refine_ls_shift/su_max 0.001
_refine_ls_shift/su_mean 0.000
_refine_ls_structure_factor_coef Fsqd
_refine_ls_weighting_details 'calc w=1/[\s^2^(Fo^2^)+(0.0459P)^2^+13.1974P] where P=(Fo^2^+2Fc^2^)/3'
_refine_ls_weighting_scheme calc
_refine_ls_wR_factor_gt 0.0856
_refine_ls_wR_factor_ref 0.0934
_reflns_number_gt 6783
_reflns_number_total 8390
_reflns_threshold_expression >2sigma(I)
_cod_data_source_file ic402651k_si_001.cif
_cod_data_source_block je843_2
_cod_original_sg_symbol_H-M C2/c
_cod_database_code 4337190

loop_
_symmetry_equiv_pos_as_xyz
'x, y, z'
'-x, y, -z+1/2'
'x+1/2, y+1/2, z'
'-x+1/2, y+1/2, -z+1/2'
'-x, -y, -z'
'x, -y, z-1/2'
'-x+1/2, -y+1/2, -z'
'x+1/2, -y+1/2, z-1/2'

loop_
_atom_site_label
_atom_site_type_symbol
_atom_site_fract_x
_atom_site_fract_y
_atom_site_fract_z
_atom_site_U_iso_or_equiv
_atom_site_adp_type
_atom_site_occupancy
_atom_site_symmetry_multiplicity
_atom_site_calc_flag
_atom_site_refinement_flags
Ni1 Ni 0.5000 0.5000 0.5000 0.01524(9) Uani 1 2 d S
Ni2 Ni 0.422928(11) 0.59473(2) 0.322388(15) 0.01584(8) Uani 1 1 d .
Ni3 Ni 0.431199(11) 0.37261(2) 0.333902(16) 0.01681(8) Uani 1 1 d .
O1 O 0.45125(6) 0.38342(11) 0.48495(8) 0.0196(3) Uani 1 1 d .
O2 O 0.43911(6) 0.59858(11) 0.47060(8) 0.0184(3) Uani 1 1 d .
O3 O 0.47778(6) 0.49120(11) 0.39279(9) 0.0165(3) Uani 1 1 d .
H3O H 0.5053(12) 0.4958(19) 0.3940(16) 0.025 Uiso 1 1 d .
O4 O 0.48746(6) 0.69802(12) 0.37079(9) 0.0212(3) Uani 1 1 d D
H4O H 0.5119(9) 0.684(2) 0.4158(10) 0.032 Uiso 1 1 d D
H5O H 0.5018(11) 0.705(2) 0.3509(14) 0.032 Uiso 1 1 d D
O5 O 0.50573(7) 0.29171(12) 0.39547(9) 0.0220(3) Uani 1 1 d D
H6O H 0.5265(10) 0.3183(19) 0.4375(12) 0.033 Uiso 1 1 d D
H7O H 0.5016(11) 0.2357(13) 0.4032(15) 0.033 Uiso 1 1 d D
O6 O 0.42756(6) 0.56227(11) 0.23556(8) 0.0195(3) Uani 1 1 d .
O7 O 0.43144(6) 0.39638(11) 0.24273(9) 0.0205(3) Uani 1 1 d .
O1S O 0.5000 0.30190(19) 0.7500 0.0341(6) Uani 1 2 d SD
H1S H 0.4757(10) 0.3449(19) 0.7362(19) 0.051 Uiso 1 1 d D
N1 N 0.38175(8) 0.25033(14) 0.28578(11) 0.0208(4) Uani 1 1 d .
N2 N 0.42469(7) 0.33685(13) 0.41750(10) 0.0175(4) Uani 1 1 d .
N3 N 0.36352(7) 0.69978(13) 0.26086(10) 0.0186(4) Uani 1 1 d .
N4 N 0.41112(7) 0.63562(13) 0.39994(10) 0.0161(4) Uani 1 1 d .
N5 N 0.36609(7) 0.47636(13) 0.28213(11) 0.0190(4) Uani 1 1 d .
N6 N 0.33092(8) 0.47361(14) 0.28961(11) 0.0216(4) Uani 1 1 d .
N7 N 0.29606(10) 0.47185(17) 0.29431(15) 0.0371(5) Uani 1 1 d .
N8 N 0.51295(12) -0.08272(19) 0.59217(19) 0.0562(8) Uani 1 1 d .
N9 N 0.25981(16) 0.5379(3) 0.0031(2) 0.0740(10) Uani 1 1 d .
C1 C 0.36083(10) 0.20932(18) 0.21785(14) 0.0273(5) Uani 1 1 d .
H1 H 0.3706 0.2359 0.1881 0.033 Uiso 1 1 calc R
C2 C 0.32546(12) 0.1296(2) 0.18877(15) 0.0355(6) Uani 1 1 d .
H2 H 0.3122 0.1004 0.1409 0.043 Uiso 1 1 calc R
C3 C 0.31003(11) 0.0935(2) 0.23135(15) 0.0344(6) Uani 1 1 d .
H3 H 0.2848 0.0404 0.2121 0.041 Uiso 1 1 calc R
C4 C 0.33160(10) 0.13541(18) 0.30212(15) 0.0286(5) Uani 1 1 d .
H4 H 0.3216 0.1110 0.3321 0.034 Uiso 1 1 calc R
C5 C 0.36809(9) 0.21351(17) 0.32883(13) 0.0213(5) Uani 1 1 d .
C6 C 0.39452(9) 0.26113(16) 0.40435(13) 0.0199(4) Uani 1 1 d .
C7 C 0.38804(9) 0.22411(17) 0.46135(13) 0.0218(5) Uani 1 1 d .
C8 C 0.36320(9) 0.28315(19) 0.48321(13) 0.0256(5) Uani 1 1 d .
H8 H 0.3489 0.3457 0.4596 0.031 Uiso 1 1 calc R
C9 C 0.35916(11) 0.2515(2) 0.53894(15) 0.0339(6) Uani 1 1 d .
H9 H 0.3412 0.2915 0.5524 0.041 Uiso 1 1 calc R
C10 C 0.38138(12) 0.1610(2) 0.57547(16) 0.0376(6) Uani 1 1 d .
H10 H 0.3789 0.1396 0.6141 0.045 Uiso 1 1 calc R
C11 C 0.40712(11) 0.1025(2) 0.55506(16) 0.0343(6) Uani 1 1 d .
H11 H 0.4230 0.0414 0.5805 0.041 Uiso 1 1 calc R
C12 C 0.40975(10) 0.13309(18) 0.49752(15) 0.0283(5) Uani 1 1 d .
H12 H 0.4264 0.0919 0.4826 0.034 Uiso 1 1 calc R
C13 C 0.34142(10) 0.73077(18) 0.18971(13) 0.0250(5) Uani 1 1 d .
H13 H 0.3561 0.7068 0.1655 0.030 Uiso 1 1 calc R
C14 C 0.29799(10) 0.79651(19) 0.14960(14) 0.0297(6) Uani 1 1 d .
H14 H 0.2836 0.8184 0.0994 0.036 Uiso 1 1 calc R
C15 C 0.27623(10) 0.82930(17) 0.18455(13) 0.0260(5) Uani 1 1 d .
H15 H 0.2460 0.8734 0.1580 0.031 Uiso 1 1 calc R
C16 C 0.29862(9) 0.79778(17) 0.25853(13) 0.0232(5) Uani 1 1 d .
H16 H 0.2839 0.8197 0.2830 0.028 Uiso 1 1 calc R
C17 C 0.34323(9) 0.73318(16) 0.29637(12) 0.0189(4) Uani 1 1 d .
C18 C 0.37143(9) 0.69721(16) 0.37581(12) 0.0182(4) Uani 1 1 d .
C19 C 0.35429(9) 0.72671(17) 0.42293(13) 0.0216(5) Uani 1 1 d .
C20 C 0.32777(11) 0.6587(2) 0.43641(16) 0.0343(6) Uani 1 1 d .
H20 H 0.3208 0.5942 0.4155 0.041 Uiso 1 1 calc R
C21 C 0.31140(12) 0.6841(2) 0.47996(17) 0.0409(7) Uani 1 1 d .
H21 H 0.2928 0.6372 0.4881 0.049 Uiso 1 1 calc R
C22 C 0.32189(11) 0.7763(2) 0.51135(15) 0.0393(7) Uani 1 1 d .
H22 H 0.3102 0.7937 0.5407 0.047 Uiso 1 1 calc R
C23 C 0.34928(13) 0.8435(2) 0.50019(17) 0.0449(7) Uani 1 1 d .
H23 H 0.3575 0.9069 0.5233 0.054 Uiso 1 1 calc R
C24 C 0.36518(12) 0.8195(2) 0.45503(16) 0.0361(6) Uani 1 1 d .
H24 H 0.3834 0.8668 0.4465 0.043 Uiso 1 1 calc R
C25 C 0.42750(9) 0.47704(16) 0.21167(13) 0.0194(5) Uani 1 1 d .
C26 C 0.42193(11) 0.47315(19) 0.13859(14) 0.0277(5) Uani 1 1 d .
H26A H 0.4403 0.4141 0.1393 0.042 Uiso 1 1 calc R
H26B H 0.4389 0.5318 0.1356 0.042 Uiso 1 1 calc R
H26C H 0.3830 0.4710 0.0936 0.042 Uiso 1 1 calc R
C27 C 0.53475(13) -0.0135(2) 0.6241(2) 0.0541(10) Uani 1 1 d U
C28 C 0.56302(18) 0.0755(3) 0.6687(4) 0.127(3) Uani 1 1 d U
H28A H 0.5489 0.1323 0.6338 0.190 Uiso 1 1 calc R
H28B H 0.6024 0.0686 0.6957 0.190 Uiso 1 1 calc R
H28C H 0.5567 0.0854 0.7065 0.190 Uiso 1 1 calc R
C29 C 0.25348(14) 0.5393(3) 0.0484(2) 0.0498(8) Uani 1 1 d .
C30 C 0.24494(14) 0.5425(3) 0.10631(18) 0.0549(9) Uani 1 1 d .
H30A H 0.2353 0.4767 0.1125 0.082 Uiso 1 1 calc R
H30B H 0.2151 0.5885 0.0895 0.082 Uiso 1 1 calc R
H30C H 0.2787 0.5647 0.1557 0.082 Uiso 1 1 calc R
N1S N 0.4570(5) 0.0347(6) 0.2154(6) 0.125(4) Uani 0.50 1 d PU
C1S C 0.4792(4) 0.1086(5) 0.2351(5) 0.063(3) Uani 0.50 1 d PU
C2S C 0.5000 0.2029(3) 0.2500 0.0579(14) Uani 1 2 d SU
H2S1 H 0.4700 0.2504 0.2277 0.087 Uiso 0.50 1 calc PR
H2S2 H 0.5183 0.2123 0.2269 0.087 Uiso 0.50 1 calc PR
H2S3 H 0.5265 0.2130 0.3060 0.087 Uiso 0.50 1 calc PR

loop_
_atom_site_aniso_label
_atom_site_aniso_U_11
_atom_site_aniso_U_22
_atom_site_aniso_U_33
_atom_site_aniso_U_23
_atom_site_aniso_U_13
_atom_site_aniso_U_12
Ni1 0.01305(19) 0.01574(19) 0.01584(19) 0.00056(14) 0.00844(16) 0.00014(14)
Ni2 0.01364(14) 0.01586(14) 0.01807(14) 0.00175(10) 0.00989(12) 0.00168(10)
Ni3 0.01548(14) 0.01578(14) 0.01874(15) -0.00107(11) 0.01043(12) -0.00172(10)
O1 0.0194(8) 0.0200(8) 0.0180(8) -0.0026(6) 0.0109(7) -0.0036(6)
O2 0.0170(7) 0.0209(8) 0.0163(7) 0.0031(6) 0.0097(6) 0.0026(6)
O3 0.0141(7) 0.0173(7) 0.0186(8) 0.0006(6) 0.0105(7) -0.0004(6)
O4 0.0185(8) 0.0222(8) 0.0226(8) 0.0025(7) 0.0125(7) -0.0013(6)
O5 0.0229(8) 0.0172(8) 0.0248(8) -0.0001(7) 0.0143(7) 0.0007(7)
O6 0.0193(8) 0.0198(8) 0.0203(8) -0.0003(6) 0.0128(7) 0.0013(6)
O7 0.0213(8) 0.0210(8) 0.0208(8) -0.0010(6) 0.0139(7) 0.0004(6)
O1S 0.0342(15) 0.0276(14) 0.0538(17) 0.000 0.0338(14) 0.000
N1 0.0188(9) 0.0201(9) 0.0212(9) -0.0019(8) 0.0113(8) -0.0032(7)
N2 0.0149(9) 0.0172(9) 0.0180(9) -0.0012(7) 0.0091(8) -0.0009(7)
N3 0.0167(9) 0.0189(9) 0.0189(9) 0.0006(7) 0.0104(8) 0.0009(7)
N4 0.0135(8) 0.0176(9) 0.0155(8) 0.0017(7) 0.0081(7) 0.0010(7)
N5 0.0150(9) 0.0206(9) 0.0204(9) 0.0009(7) 0.0105(8) -0.0003(7)
N6 0.0191(10) 0.0202(10) 0.0264(10) -0.0020(8) 0.0147(9) -0.0026(8)
N7 0.0317(12) 0.0377(13) 0.0558(15) -0.0048(11) 0.0340(12) -0.0052(10)
N8 0.0525(17) 0.0275(14) 0.087(2) 0.0010(14) 0.0426(17) 0.0017(12)
N9 0.093(3) 0.062(2) 0.090(3) 0.0331(19) 0.069(2) 0.0364(19)
C1 0.0269(13) 0.0285(13) 0.0256(12) -0.0046(10) 0.0158(11) -0.0066(10)
C2 0.0375(15) 0.0371(15) 0.0275(13) -0.0119(11) 0.0181(12) -0.0148(12)
C3 0.0315(14) 0.0341(14) 0.0331(14) -0.0118(11) 0.0178(12) -0.0174(11)
C4 0.0278(13) 0.0276(13) 0.0311(13) -0.0036(10) 0.0187(11) -0.0092(10)
C5 0.0164(11) 0.0205(11) 0.0248(11) -0.0011(9) 0.0118(9) -0.0012(9)
C6 0.0160(10) 0.0198(11) 0.0230(11) -0.0001(9) 0.0118(9) -0.0009(9)
C7 0.0166(11) 0.0229(11) 0.0227(11) -0.0012(9) 0.0107(9) -0.0052(9)
C8 0.0199(11) 0.0304(13) 0.0236(11) 0.0012(10) 0.0121(10) 0.0008(10)
C9 0.0313(14) 0.0456(16) 0.0291(13) 0.0022(12) 0.0209(12) 0.0038(12)
C10 0.0384(15) 0.0469(17) 0.0327(14) 0.0052(12) 0.0247(13) -0.0058(13)
C11 0.0339(14) 0.0310(14) 0.0386(15) 0.0095(11) 0.0228(13) -0.0002(11)
C12 0.0309(13) 0.0236(12) 0.0353(14) 0.0003(10) 0.0231(12) -0.0031(10)
C13 0.0247(12) 0.0270(12) 0.0227(11) 0.0023(10) 0.0145(10) 0.0049(10)
C14 0.0292(13) 0.0331(14) 0.0189(11) 0.0054(10) 0.0110(10) 0.0095(11)
C15 0.0206(12) 0.0226(12) 0.0242(12) 0.0022(10) 0.0086(10) 0.0073(9)
C16 0.0183(11) 0.0250(12) 0.0246(11) -0.0014(9) 0.0125(10) 0.0042(9)
C17 0.0160(10) 0.0172(10) 0.0207(11) -0.0007(9) 0.0101(9) 0.0001(8)
C18 0.0149(10) 0.0188(11) 0.0194(10) -0.0006(8) 0.0099(9) 0.0003(8)
C19 0.0178(11) 0.0243(11) 0.0190(11) 0.0027(9) 0.0096(9) 0.0066(9)
C20 0.0391(15) 0.0335(14) 0.0407(15) -0.0024(12) 0.0300(13) -0.0009(12)
C21 0.0429(16) 0.0517(18) 0.0440(16) 0.0031(14) 0.0349(14) 0.0034(14)
C22 0.0354(15) 0.0611(19) 0.0271(13) 0.0055(13) 0.0222(12) 0.0185(14)
C23 0.0544(19) 0.0403(16) 0.0431(17) -0.0132(13) 0.0319(16) 0.0063(14)
C24 0.0450(16) 0.0264(13) 0.0450(16) -0.0052(12) 0.0320(14) 0.0004(12)
C25 0.0135(10) 0.0232(11) 0.0202(11) 0.0001(9) 0.0099(9) 0.0001(8)
C26 0.0332(13) 0.0297(13) 0.0259(12) -0.0022(10) 0.0213(11) -0.0021(11)
C27 0.0310(16) 0.0244(15) 0.088(3) 0.0071(15) 0.0281(17) 0.0058(12)
C28 0.047(2) 0.034(2) 0.186(6) -0.010(3) 0.016(3) -0.0076(18)
C29 0.0429(18) 0.0473(18) 0.0502(19) 0.0166(16) 0.0246(16) 0.0090(15)
C30 0.0430(18) 0.071(2) 0.0327(16) 0.0058(16) 0.0146(14) -0.0101(17)
N1S 0.256(12) 0.064(5) 0.138(8) -0.055(5) 0.164(9) -0.071(6)
C1S 0.122(9) 0.040(3) 0.071(7) -0.011(3) 0.082(8) -0.010(3)
C2S 0.096(4) 0.037(2) 0.088(4) 0.000 0.080(4) 0.000

loop_
_atom_type_symbol
_atom_type_description
_atom_type_scat_dispersion_real
_atom_type_scat_dispersion_imag
_atom_type_scat_source
C C 0.0033 0.0016 'International Tables Vol C Tables 4.2.6.8 and 6.1.1.4'
H H 0.0000 0.0000 'International Tables Vol C Tables 4.2.6.8 and 6.1.1.4'
N N 0.0061 0.0033 'International Tables Vol C Tables 4.2.6.8 and 6.1.1.4'
O O 0.0106 0.0060 'International Tables Vol C Tables 4.2.6.8 and 6.1.1.4'
Ni Ni 0.3393 1.1124 'International Tables Vol C Tables 4.2.6.8 and 6.1.1.4'

loop_
_geom_angle_atom_site_label_1
_geom_angle_atom_site_label_2
_geom_angle_atom_site_label_3
_geom_angle
_geom_angle_site_symmetry_1
_geom_angle_site_symmetry_3
O3 Ni1 O3 180.0 5_666 .
O3 Ni1 O2 84.77(6) 5_666 .
O3 Ni1 O2 95.23(6) . .
O3 Ni1 O2 95.23(6) 5_666 5_666
O3 Ni1 O2 84.77(6) . 5_666
O2 Ni1 O2 180.0 . 5_666
O3 Ni1 O1 85.18(6) 5_666 .
O3 Ni1 O1 94.82(6) . .
O2 Ni1 O1 90.43(6) . .
O2 Ni1 O1 89.57(6) 5_666 .
O3 Ni1 O1 94.82(6) 5_666 5_666
O3 Ni1 O1 85.18(6) . 5_666
O2 Ni1 O1 89.57(6) . 5_666
O2 Ni1 O1 90.43(6) 5_666 5_666
O1 Ni1 O1 180.00(8) . 5_666
O3 Ni2 N4 92.87(7) . .
O3 Ni2 N3 171.40(7) . .
N4 Ni2 N3 78.94(7) . .
O3 Ni2 O6 93.10(6) . .
N4 Ni2 O6 173.89(7) . .
N3 Ni2 O6 95.04(7) . .
O3 Ni2 O4 89.40(6) . .
N4 Ni2 O4 90.28(7) . .
N3 Ni2 O4 93.20(7) . .
O6 Ni2 O4 91.08(6) . .
O3 Ni2 N5 83.14(7) . .
N4 Ni2 N5 91.13(7) . .
N3 Ni2 N5 94.34(7) . .
O6 Ni2 N5 88.30(7) . .
O4 Ni2 N5 172.47(7) . .
O3 Ni3 N2 92.40(7) . .
O3 Ni3 O7 93.94(6) . .
N2 Ni3 O7 173.60(7) . .
O3 Ni3 N1 171.46(7) . .
N2 Ni3 N1 79.18(7) . .
O7 Ni3 N1 94.46(7) . .
O3 Ni3 O5 86.48(6) . .
N2 Ni3 O5 88.87(7) . .
O7 Ni3 O5 92.37(6) . .
N1 Ni3 O5 94.71(7) . .
O3 Ni3 N5 83.12(7) . .
N2 Ni3 N5 92.71(7) . .
O7 Ni3 N5 87.20(7) . .
N1 Ni3 N5 95.75(7) . .
O5 Ni3 N5 169.54(7) . .
N2 O1 Ni1 115.19(12) . .
N4 O2 Ni1 114.73(12) . .
Ni2 O3 Ni3 97.80(7) . .
Ni2 O3 Ni1 112.05(7) . .
Ni3 O3 Ni1 112.99(7) . .
Ni2 O3 H3O 109.3(18) . .
Ni3 O3 H3O 113.0(18) . .
Ni1 O3 H3O 111.0(19) . .
Ni2 O4 H4O 110(2) . .
Ni2 O4 H5O 119(2) . .
H4O O4 H5O 106(3) . .
Ni3 O5 H6O 106(2) . .
Ni3 O5 H7O 112(2) . .
H6O O5 H7O 107(3) . .
C25 O6 Ni2 126.77(14) . .
C25 O7 Ni3 128.05(14) . .
C1 N1 C5 119.4(2) . .
C1 N1 Ni3 127.27(16) . .
C5 N1 Ni3 113.29(15) . .
C6 N2 O1 119.09(18) . .
C6 N2 Ni3 116.84(15) . .
O1 N2 Ni3 124.00(13) . .
C13 N3 C17 119.52(19) . .
C13 N3 Ni2 126.52(16) . .
C17 N3 Ni2 113.76(14) . .
C18 N4 O2 119.21(18) . .
C18 N4 Ni2 116.85(14) . .
O2 N4 Ni2 123.80(13) . .
N6 N5 Ni3 123.31(15) . .
N6 N5 Ni2 123.70(15) . .
Ni3 N5 Ni2 90.51(7) . .
N7 N6 N5 177.8(3) . .
N1 C1 C2 122.7(2) . .
N1 C1 H1 118.6 . .
C2 C1 H1 118.6 . .
C1 C2 C3 118.2(2) . .
C1 C2 H2 120.9 . .
C3 C2 H2 120.9 . .
C4 C3 C2 119.5(2) . .
C4 C3 H3 120.2 . .
C2 C3 H3 120.2 . .
C3 C4 C5 119.2(2) . .
C3 C4 H4 120.4 . .
C5 C4 H4 120.4 . .
N1 C5 C4 120.9(2) . .
N1 C5 C6 115.79(19) . .
C4 C5 C6 123.3(2) . .
N2 C6 C5 114.7(2) . .
N2 C6 C7 122.7(2) . .
C5 C6 C7 122.59(19) . .
C8 C7 C12 119.1(2) . .
C8 C7 C6 119.9(2) . .
C12 C7 C6 120.9(2) . .
C9 C8 C7 120.5(2) . .
C9 C8 H8 119.7 . .
C7 C8 H8 119.7 . .
C8 C9 C10 120.2(3) . .
C8 C9 H9 119.9 . .
C10 C9 H9 119.9 . .
C11 C10 C9 119.6(2) . .
C11 C10 H10 120.2 . .
C9 C10 H10 120.2 . .
C12 C11 C10 120.1(2) . .
C12 C11 H11 120.0 . .
C10 C11 H11 120.0 . .
C11 C12 C7 120.4(2) . .
C11 C12 H12 119.8 . .
C7 C12 H12 119.8 . .
N3 C13 C14 122.8(2) . .
N3 C13 H13 118.6 . .
C14 C13 H13 118.6 . .
C15 C14 C13 118.2(2) . .
C15 C14 H14 120.9 . .
C13 C14 H14 120.9 . .
C14 C15 C16 119.9(2) . .
C14 C15 H15 120.1 . .
C16 C15 H15 120.1 . .
C15 C16 C17 118.9(2) . .
C15 C16 H16 120.5 . .
C17 C16 H16 120.5 . .
N3 C17 C16 120.7(2) . .
N3 C17 C18 115.57(19) . .
C16 C17 C18 123.7(2) . .
N4 C18 C17 114.33(19) . .
N4 C18 C19 123.21(19) . .
C17 C18 C19 122.42(19) . .
C24 C19 C20 119.0(2) . .
C24 C19 C18 121.6(2) . .
C20 C19 C18 119.3(2) . .
C21 C20 C19 120.6(3) . .
C21 C20 H20 119.7 . .
C19 C20 H20 119.7 . .
C22 C21 C20 120.3(3) . .
C22 C21 H21 119.8 . .
C20 C21 H21 119.8 . .
C21 C22 C23 119.8(3) . .
C21 C22 H22 120.1 . .
C23 C22 H22 120.1 . .
C22 C23 C24 120.5(3) . .
C22 C23 H23 119.8 . .
C24 C23 H23 119.8 . .
C19 C24 C23 119.8(3) . .
C19 C24 H24 120.1 . .
C23 C24 H24 120.1 . .
O7 C25 O6 126.3(2) . .
O7 C25 C26 117.4(2) . .
O6 C25 C26 116.4(2) . .
C25 C26 H26A 109.5 . .
C25 C26 H26B 109.5 . .
H26A C26 H26B 109.5 . .
C25 C26 H26C 109.5 . .
H26A C26 H26C 109.5 . .
H26B C26 H26C 109.5 . .
N8 C27 C28 177.2(5) . .
C27 C28 H28A 109.5 . .
C27 C28 H28B 109.5 . .
H28A C28 H28B 109.5 . .
C27 C28 H28C 109.5 . .
H28A C28 H28C 109.5 . .
H28B C28 H28C 109.5 . .
N9 C29 C30 179.1(4) . .
C29 C30 H30A 109.5 . .
C29 C30 H30B 109.5 . .
H30A C30 H30B 109.5 . .
C29 C30 H30C 109.5 . .
H30A C30 H30C 109.5 . .
H30B C30 H30C 109.5 . .
C1S C1S N1S 118.0(8) 2_655 .
N1S C1S C2S 172.5(11) . .
N1S C1S N1S 85.5(11) . 2_655
C2S C1S N1S 101.0(6) . 2_655
C1S C2S H2S1 109.5 . .
C1S C2S H2S2 109.5 . .
H2S1 C2S H2S2 109.5 . .
C1S C2S H2S3 109.5 . .
H2S1 C2S H2S3 109.5 . .
H2S2 C2S H2S3 109.5 . .

loop_
_geom_bond_atom_site_label_1
_geom_bond_atom_site_label_2
_geom_bond_distance
_geom_bond_site_symmetry_2
Ni1 O3 2.0174(15) 5_666
Ni1 O3 2.0174(15) .
Ni1 O2 2.0677(15) .
Ni1 O2 2.0677(15) 5_666
Ni1 O1 2.0717(15) .
Ni1 O1 2.0717(15) 5_666
Ni2 O3 2.0026(15) .
Ni2 N4 2.0407(18) .
Ni2 N3 2.0439(18) .
Ni2 O6 2.0597(15) .
Ni2 O4 2.1154(16) .
Ni2 N5 2.1327(18) .
Ni3 O3 2.0108(15) .
Ni3 N2 2.0386(18) .
Ni3 O7 2.0455(15) .
Ni3 N1 2.0549(18) .
Ni3 O5 2.1251(16) .
Ni3 N5 2.1256(18) .
O1 N2 1.332(2) .
O2 N4 1.327(2) .
O3 H3O 0.84(3) .
O4 H4O 0.813(17) .
O4 H5O 0.803(16) .
O5 H6O 0.816(17) .
O5 H7O 0.807(17) .
O6 C25 1.272(3) .
O7 C25 1.257(3) .
O1S H1S 0.848(17) .
N1 C1 1.332(3) .
N1 C5 1.356(3) .
N2 C6 1.298(3) .
N3 C13 1.334(3) .
N3 C17 1.355(3) .
N4 C18 1.300(3) .
N5 N6 1.205(3) .
N6 N7 1.152(3) .
N8 C27 1.117(4) .
N9 C29 1.134(5) .
C1 C2 1.385(3) .
C1 H1 0.9500 .
C2 C3 1.385(4) .
C2 H2 0.9500 .
C3 C4 1.384(4) .
C3 H3 0.9500 .
C4 C5 1.389(3) .
C4 H4 0.9500 .
C5 C6 1.475(3) .
C6 C7 1.482(3) .
C7 C8 1.392(3) .
C7 C12 1.397(3) .
C8 C9 1.382(3) .
C8 H8 0.9500 .
C9 C10 1.395(4) .
C9 H9 0.9500 .
C10 C11 1.388(4) .
C10 H10 0.9500 .
C11 C12 1.388(4) .
C11 H11 0.9500 .
C12 H12 0.9500 .
C13 C14 1.386(3) .
C13 H13 0.9500 .
C14 C15 1.380(3) .
C14 H14 0.9500 .
C15 C16 1.388(3) .
C15 H15 0.9500 .
C16 C17 1.397(3) .
C16 H16 0.9500 .
C17 C18 1.475(3) .
C18 C19 1.490(3) .
C19 C24 1.381(3) .
C19 C20 1.389(4) .
C20 C21 1.383(4) .
C20 H20 0.9500 .
C21 C22 1.370(4) .
C21 H21 0.9500 .
C22 C23 1.372(4) .
C22 H22 0.9500 .
C23 C24 1.401(4) .
C23 H23 0.9500 .
C24 H24 0.9500 .
C25 C26 1.515(3) .
C26 H26A 0.9800 .
C26 H26B 0.9800 .
C26 H26C 0.9800 .
C27 C28 1.458(5) .
C28 H28A 0.9800 .
C28 H28B 0.9800 .
C28 H28C 0.9800 .
C29 C30 1.461(5) .
C30 H30A 0.9800 .
C30 H30B 0.9800 .
C30 H30C 0.9800 .
N1S C1S 1.139(9) .
N1S C1S 1.854(12) 2_655
C1S C1S 1.022(17) 2_655
C1S C2S 1.379(7) .
C1S N1S 1.854(12) 2_655
C2S H2S1 0.9800 .
C2S H2S2 0.9800 .
C2S H2S3 0.9800 .
